data_7132719
loop_
_publ_author_name
'Li, Kai'
'Rajeshkumar, Thayalan'
'Zhao, Yue'
'Wang, Tianwei'
'Maron, Laurent'
'Zhu, Congqing'

_publ_section_title
;
 Temperature induced single-crystal to single-crystal transformation of
 uranium azide complexes.
;
_journal_issue 21
_journal_name_full 'Chemical communications (Cambridge, England)'
_journal_page_first 2966
_journal_page_last 2969
_journal_paper_doi 10.1039/d4cc00546e
_journal_volume 60
_journal_year 2024
_chemical_formula_moiety 'C40 H96 N20 P4 U2'
_chemical_formula_sum 'C40 H96 N20 P4 U2'
_chemical_formula_weight 1457.30
_chemical_name_systematic 3
_space_group_crystal_system orthorhombic
_space_group_IT_number 18
_space_group_name_Hall 'P 2 2ab'
_space_group_name_H-M_alt 'P 21 21 2'
_atom_sites_solution_hydrogens geom
_atom_sites_solution_primary iterative
_audit_creation_date 2023-09-12
_audit_creation_method
;
Olex2 1.5
(compiled 2023.08.17 svn.r577a77a9 for OlexSys, GUI svn.r6817)
;
_audit_update_record
;
2023-11-24 deposited with the CCDC.	2024-02-15 downloaded from the CCDC.
;
_cell_angle_alpha 90
_cell_angle_beta 90
_cell_angle_gamma 90
_cell_formula_units_Z 2
_cell_length_a 10.5753(13)
_cell_length_b 27.797(3)
_cell_length_c 10.3786(13)
_cell_measurement_reflns_used 6811
_cell_measurement_temperature 193.0
_cell_measurement_theta_max 24.89
_cell_measurement_theta_min 2.42
_cell_volume 3050.9(6)
_computing_cell_refinement 'SAINT V8.40B (?, 2016)'
_computing_data_reduction 'SAINT V8.40B (?, 2016)'
_computing_molecular_graphics 'Olex2 1.5 (Dolomanov et al., 2009)'
_computing_publication_material 'Olex2 1.5 (Dolomanov et al., 2009)'
_computing_structure_refinement 'SHELXL 2014/7 (Sheldrick, 2015)'
_computing_structure_solution 'olex2.solve 1.5 (Bourhis et al., 2015)'
_diffrn_ambient_temperature 193.00
_diffrn_measured_fraction_theta_full 0.999
_diffrn_measured_fraction_theta_max 0.999
_diffrn_measurement_device_type 'Bruker APEX-II CCD'
_diffrn_measurement_method '\f and \w scans'
_diffrn_radiation_type MoK\a
_diffrn_radiation_wavelength 0.71073
_diffrn_reflns_av_R_equivalents 0.1091
_diffrn_reflns_av_unetI/netI 0.0955
_diffrn_reflns_Laue_measured_fraction_full 0.999
_diffrn_reflns_Laue_measured_fraction_max 0.999
_diffrn_reflns_limit_h_max 13
_diffrn_reflns_limit_h_min -10
_diffrn_reflns_limit_k_max 35
_diffrn_reflns_limit_k_min -36
_diffrn_reflns_limit_l_max 13
_diffrn_reflns_limit_l_min -13
_diffrn_reflns_number 28362
_diffrn_reflns_point_group_measured_fraction_full 1.000
_diffrn_reflns_point_group_measured_fraction_max 1.000
_diffrn_reflns_theta_full 25.242
_diffrn_reflns_theta_max 27.484
_diffrn_reflns_theta_min 2.060
_exptl_absorpt_coefficient_mu 5.451
_exptl_absorpt_correction_T_max 0.7174
_exptl_absorpt_correction_T_min 0.5622
_exptl_absorpt_correction_type multi-scan
_exptl_absorpt_process_details
;
SADABS-2016/2 (Bruker,2016/2) was used for absorption correction.
wR2(int) was 0.1436 before and 0.1080 after correction.
The Ratio of minimum to maximum transmission is 0.7837.
The \l/2 correction factor is Not present.
;
_exptl_crystal_colour 'metallic greenish green'
_exptl_crystal_colour_lustre metallic
_exptl_crystal_colour_modifier greenish
_exptl_crystal_colour_primary green
_exptl_crystal_density_diffrn 1.586
_exptl_crystal_description block
_exptl_crystal_F_000 1440
_exptl_crystal_size_max 0.18
_exptl_crystal_size_mid 0.16
_exptl_crystal_size_min 0.16
_refine_diff_density_max 0.941
_refine_diff_density_min -1.296
_refine_diff_density_rms 0.175
_refine_ls_abs_structure_details
;
 Refined as an inversion twin.
;
_refine_ls_abs_structure_Flack 0.072(14)
_refine_ls_extinction_method none
_refine_ls_goodness_of_fit_ref 1.015
_refine_ls_hydrogen_treatment constr
_refine_ls_matrix_type full
_refine_ls_number_parameters 312
_refine_ls_number_reflns 6999
_refine_ls_number_restraints 0
_refine_ls_restrained_S_all 1.015
_refine_ls_R_factor_all 0.0689
_refine_ls_R_factor_gt 0.0467
_refine_ls_shift/su_max 0.000
_refine_ls_shift/su_mean 0.000
_refine_ls_structure_factor_coef Fsqd
_refine_ls_weighting_details 'w=1/[\s^2^(Fo^2^)+(0.0202P)^2^+2.5727P] where P=(Fo^2^+2Fc^2^)/3'
_refine_ls_weighting_scheme calc
_refine_ls_wR_factor_gt 0.0860
_refine_ls_wR_factor_ref 0.0958
_reflns_Friedel_coverage 0.774
_reflns_Friedel_fraction_full 1.000
_reflns_Friedel_fraction_max 1.000
_reflns_number_gt 5746
_reflns_number_total 6999
_reflns_threshold_expression 'I > 2\s(I)'
_cod_data_source_file d4cc00546e2.cif
_cod_data_source_block lk-2_a
_cod_depositor_comments 'Adding full bibliography for 7132717--7132729.cif.'
_cod_original_cell_volume 3051.0(6)
_cod_database_code 7132719
_shelx_shelxl_version_number 2014/7
_shelx_space_group_comment
;
The symmetry employed for this shelxl refinement is uniquely defined
by the following loop, which should always be used as a source of
symmetry information in preference to the above space-group names.
They are only intended as comments.
;
_shelx_estimated_absorpt_t_max 0.476
_shelx_estimated_absorpt_t_min 0.440
_olex2_refinement_description
;
1. Twinned data refinement
 Scales: 0.92836
 0.07164
2.a Ternary CH refined with riding coordinates:
 C15(H15), C8(H8), C18(H18), C5(H5)
2.b Secondary CH2 refined with riding coordinates:
 C13(H13A,H13B), C3(H3A,H3B), C4(H4A,H4B), C14(H14A,H14B)
2.c Idealised Me refined as rotating group:
 C19(H19A,H19B,H19C), C12(H12A,H12B,H12C), C9(H9A,H9B,H9C), C1(H1A,H1B,H1C),
 C20(H20A,H20B,H20C), C7(H7A,H7B,H7C), C16(H16A,H16B,H16C), C10(H10A,H10B,H10C),
  C2(H2A,H2B,H2C), C17(H17A,H17B,H17C), C11(H11A,H11B,H11C), C6(H6A,H6B,H6C)
;
_olex2_submission_special_instructions 'No special instructions were received'

loop_
_space_group_symop_operation_xyz
'x, y, z'
'-x, -y, z'
'-x+1/2, y+1/2, -z'
'x+1/2, -y+1/2, -z'

loop_
_atom_site_label
_atom_site_type_symbol
_atom_site_fract_x
_atom_site_fract_y
_atom_site_fract_z
_atom_site_U_iso_or_equiv
_atom_site_adp_type
_atom_site_occupancy
_atom_site_site_symmetry_order
_atom_site_calc_flag
_atom_site_refinement_flags_posn
_atom_site_refinement_flags_adp
_atom_site_refinement_flags_occupancy
_atom_site_disorder_assembly
_atom_site_disorder_group
U1 U 0.41793(4) 0.61069(2) 0.35748(4) 0.02108(11) Uani 1 1 d . . . . .
P2 P 0.2045(3) 0.59107(11) 0.5347(3) 0.0253(7) Uani 1 1 d . . . . .
P1 P 0.6238(3) 0.64499(11) 0.1845(3) 0.0268(7) Uani 1 1 d . . . . .
N11 N 0.5000 0.5000 0.2226(12) 0.021(3) Uani 1 2 d S T P . .
N3 N 0.2673(9) 0.6137(4) 0.1282(9) 0.032(2) Uani 1 1 d . . . . .
N9 N 0.5000 0.5000 0.4990(12) 0.022(3) Uani 1 2 d S T P . .
N10 N 0.4496(9) 0.5379(4) 0.2225(10) 0.032(3) Uani 1 1 d . . . . .
N1 N 0.5300(10) 0.6464(4) 0.5826(10) 0.029(2) Uani 1 1 d . . . . .
C15 C 0.1554(12) 0.5309(4) 0.5973(11) 0.031(3) Uani 1 1 d . . . . .
H15 H 0.0630 0.5324 0.6176 0.037 Uiso 1 1 calc R U . . .
N6 N 0.3397(10) 0.7312(4) 0.3033(10) 0.031(2) Uani 1 1 d . . . . .
N2 N 0.6227(9) 0.6325(3) 0.3413(9) 0.025(2) Uani 1 1 d . . . . .
N8 N 0.4928(11) 0.5418(4) 0.4999(10) 0.034(3) Uani 1 1 d . . . . .
N4 N 0.2122(9) 0.5885(3) 0.3750(9) 0.027(2) Uani 1 1 d . . . . .
N5 N 0.3618(10) 0.6916(3) 0.3414(10) 0.032(2) Uani 1 1 d . . . . .
C13 C 0.1717(13) 0.5766(4) 0.1530(13) 0.038(3) Uani 1 1 d . . . . .
H13A H 0.2121 0.5445 0.1469 0.045 Uiso 1 1 calc R U . . .
H13B H 0.1059 0.5785 0.0854 0.045 Uiso 1 1 calc R U . . .
C19 C 0.0483(16) 0.6314(5) 0.7256(12) 0.056(5) Uani 1 1 d . . . . .
H19A H 0.0426 0.5987 0.7603 0.085 Uiso 1 1 calc R U . . .
H19B H -0.0297 0.6489 0.7452 0.085 Uiso 1 1 calc R U . . .
H19C H 0.1203 0.6480 0.7650 0.085 Uiso 1 1 calc R U . . .
C12 C 0.3334(13) 0.6036(5) 0.0082(11) 0.039(3) Uani 1 1 d . . . . .
H12A H 0.4006 0.6274 -0.0045 0.058 Uiso 1 1 calc R U . . .
H12B H 0.2736 0.6053 -0.0638 0.058 Uiso 1 1 calc R U . . .
H12C H 0.3706 0.5713 0.0121 0.058 Uiso 1 1 calc R U . . .
N7 N 0.3211(13) 0.7690(4) 0.2623(15) 0.063(4) Uani 1 1 d . . . . .
C8 C 0.7684(12) 0.6160(5) 0.1165(11) 0.038(3) Uani 1 1 d . . . . .
H8 H 0.8445 0.6318 0.1550 0.045 Uiso 1 1 calc R U . . .
C18 C 0.0668(13) 0.6292(4) 0.5793(12) 0.031(3) Uani 1 1 d . . . . .
H18 H -0.0105 0.6141 0.5412 0.037 Uiso 1 1 calc R U . . .
C3 C 0.6650(12) 0.6338(4) 0.5684(12) 0.031(3) Uani 1 1 d . . . . .
H3A H 0.6759 0.5988 0.5813 0.037 Uiso 1 1 calc R U . . .
H3B H 0.7148 0.6507 0.6354 0.037 Uiso 1 1 calc R U . . .
C9 C 0.7715(13) 0.5637(4) 0.1497(14) 0.044(3) Uani 1 1 d . . . . .
H9A H 0.7654 0.5599 0.2434 0.066 Uiso 1 1 calc R U . . .
H9B H 0.8511 0.5496 0.1193 0.066 Uiso 1 1 calc R U . . .
H9C H 0.7002 0.5474 0.1083 0.066 Uiso 1 1 calc R U . . .
C1 C 0.4828(14) 0.6292(5) 0.7059(11) 0.045(4) Uani 1 1 d . . . . .
H1A H 0.3985 0.6426 0.7218 0.068 Uiso 1 1 calc R U . . .
H1B H 0.5404 0.6393 0.7748 0.068 Uiso 1 1 calc R U . . .
H1C H 0.4776 0.5940 0.7043 0.068 Uiso 1 1 calc R U . . .
C4 C 0.7133(13) 0.6475(5) 0.4383(12) 0.039(3) Uani 1 1 d . . . . .
H4A H 0.7257 0.6827 0.4338 0.047 Uiso 1 1 calc R U . . .
H4B H 0.7958 0.6317 0.4224 0.047 Uiso 1 1 calc R U . . .
C20 C 0.0810(15) 0.6783(4) 0.5215(13) 0.048(4) Uani 1 1 d . . . . .
H20A H 0.1574 0.6937 0.5557 0.073 Uiso 1 1 calc R U . . .
H20B H 0.0069 0.6979 0.5434 0.073 Uiso 1 1 calc R U . . .
H20C H 0.0878 0.6756 0.4276 0.073 Uiso 1 1 calc R U . . .
C14 C 0.1097(13) 0.5813(5) 0.2832(11) 0.041(4) Uani 1 1 d . . . . .
H14A H 0.0512 0.6091 0.2843 0.049 Uiso 1 1 calc R U . . .
H14B H 0.0614 0.5519 0.3044 0.049 Uiso 1 1 calc R U . . .
C7 C 0.5823(16) 0.7299(4) 0.0493(13) 0.052(4) Uani 1 1 d . . . . .
H7A H 0.6273 0.7197 -0.0287 0.077 Uiso 1 1 calc R U . . .
H7B H 0.5792 0.7651 0.0527 0.077 Uiso 1 1 calc R U . . .
H7C H 0.4960 0.7170 0.0478 0.077 Uiso 1 1 calc R U . . .
C5 C 0.6514(13) 0.7109(4) 0.1676(12) 0.039(3) Uani 1 1 d . . . . .
H5 H 0.6101 0.7263 0.2438 0.046 Uiso 1 1 calc R U . . .
C16 C 0.2264(16) 0.5193(4) 0.7227(12) 0.047(4) Uani 1 1 d . . . . .
H16A H 0.3121 0.5083 0.7022 0.071 Uiso 1 1 calc R U . . .
H16B H 0.1813 0.4940 0.7696 0.071 Uiso 1 1 calc R U . . .
H16C H 0.2310 0.5483 0.7763 0.071 Uiso 1 1 calc R U . . .
C10 C 0.7743(15) 0.6219(6) -0.0302(12) 0.057(5) Uani 1 1 d . . . . .
H10A H 0.7006 0.6064 -0.0694 0.086 Uiso 1 1 calc R U . . .
H10B H 0.8517 0.6069 -0.0629 0.086 Uiso 1 1 calc R U . . .
H10C H 0.7744 0.6562 -0.0520 0.086 Uiso 1 1 calc R U . . .
C2 C 0.5159(14) 0.7001(4) 0.5878(13) 0.045(4) Uani 1 1 d . . . . .
H2A H 0.5471 0.7142 0.5073 0.068 Uiso 1 1 calc R U . . .
H2B H 0.5649 0.7128 0.6604 0.068 Uiso 1 1 calc R U . . .
H2C H 0.4265 0.7084 0.5992 0.068 Uiso 1 1 calc R U . . .
C17 C 0.1756(12) 0.4906(4) 0.4999(13) 0.038(3) Uani 1 1 d . . . . .
H17A H 0.1214 0.4960 0.4247 0.058 Uiso 1 1 calc R U . . .
H17B H 0.1541 0.4597 0.5395 0.058 Uiso 1 1 calc R U . . .
H17C H 0.2644 0.4902 0.4727 0.058 Uiso 1 1 calc R U . . .
C11 C 0.2022(13) 0.6608(4) 0.1130(13) 0.043(4) Uani 1 1 d . . . . .
H11A H 0.1574 0.6688 0.1928 0.064 Uiso 1 1 calc R U . . .
H11B H 0.1415 0.6588 0.0418 0.064 Uiso 1 1 calc R U . . .
H11C H 0.2648 0.6858 0.0942 0.064 Uiso 1 1 calc R U . . .
C6 C 0.7883(13) 0.7281(5) 0.1677(15) 0.054(4) Uani 1 1 d . . . . .
H6A H 0.8304 0.7171 0.2465 0.081 Uiso 1 1 calc R U . . .
H6B H 0.7902 0.7634 0.1644 0.081 Uiso 1 1 calc R U . . .
H6C H 0.8323 0.7151 0.0924 0.081 Uiso 1 1 calc R U . . .

loop_
_atom_site_aniso_label
_atom_site_aniso_U_11
_atom_site_aniso_U_22
_atom_site_aniso_U_33
_atom_site_aniso_U_23
_atom_site_aniso_U_13
_atom_site_aniso_U_12
U1 0.01994(17) 0.01811(17) 0.02520(18) 0.0019(2) -0.0003(2) -0.00078(19)
P2 0.0227(17) 0.0204(15) 0.0327(17) 0.0020(13) 0.0017(14) -0.0030(12)
P1 0.0235(17) 0.0266(16) 0.0304(17) 0.0067(13) 0.0033(13) -0.0039(12)
N11 0.026(8) 0.026(8) 0.011(6) 0.000 0.000 -0.001(6)
N3 0.036(6) 0.031(5) 0.028(5) 0.002(6) -0.008(5) 0.004(5)
N9 0.015(7) 0.031(9) 0.021(7) 0.000 0.000 0.010(6)
N10 0.023(6) 0.034(6) 0.040(6) -0.001(5) 0.001(5) 0.005(5)
N1 0.027(6) 0.030(6) 0.032(5) -0.007(5) 0.000(5) 0.000(4)
C15 0.023(7) 0.030(7) 0.039(7) 0.007(5) 0.010(6) -0.004(5)
N6 0.023(6) 0.029(6) 0.041(6) -0.008(5) -0.007(5) 0.007(4)
N2 0.022(5) 0.035(5) 0.018(5) 0.001(4) 0.003(4) -0.006(4)
N8 0.037(7) 0.029(6) 0.037(6) -0.006(5) 0.002(5) -0.003(5)
N4 0.025(5) 0.030(5) 0.027(5) 0.003(5) 0.003(5) -0.003(4)
N5 0.042(6) 0.011(4) 0.043(6) -0.001(5) -0.001(6) 0.006(4)
C13 0.045(8) 0.036(7) 0.033(7) -0.004(7) -0.014(7) -0.009(6)
C19 0.072(14) 0.060(10) 0.036(8) 0.004(7) 0.028(8) 0.026(9)
C12 0.041(8) 0.045(9) 0.030(6) -0.002(6) -0.001(6) -0.004(7)
N7 0.068(10) 0.024(6) 0.099(11) 0.014(7) -0.007(9) 0.006(6)
C8 0.031(7) 0.038(7) 0.044(8) -0.001(6) 0.010(6) -0.002(6)
C18 0.022(7) 0.031(6) 0.039(6) 0.001(5) 0.001(6) 0.005(5)
C3 0.033(8) 0.028(7) 0.031(7) -0.005(6) -0.009(6) 0.001(6)
C9 0.036(8) 0.046(8) 0.050(8) 0.006(8) 0.013(8) 0.007(6)
C1 0.053(10) 0.067(10) 0.016(6) 0.000(6) -0.005(7) -0.012(8)
C4 0.033(8) 0.051(8) 0.035(7) 0.003(7) -0.016(7) -0.012(6)
C20 0.041(8) 0.035(7) 0.069(9) 0.015(7) 0.017(9) 0.018(8)
C14 0.034(9) 0.062(9) 0.025(6) 0.021(6) 0.003(6) -0.006(7)
C7 0.042(8) 0.037(7) 0.076(10) 0.007(7) 0.007(10) -0.008(8)
C5 0.051(9) 0.027(7) 0.039(8) 0.005(6) 0.004(7) -0.010(6)
C16 0.073(12) 0.026(7) 0.043(8) 0.013(6) -0.006(8) -0.007(7)
C10 0.048(10) 0.075(12) 0.049(9) 0.018(8) 0.015(8) 0.030(8)
C2 0.051(9) 0.035(8) 0.050(8) -0.020(7) -0.021(8) -0.004(7)
C17 0.028(7) 0.022(6) 0.065(10) -0.002(6) 0.014(7) 0.000(5)
C11 0.052(9) 0.033(7) 0.043(9) 0.004(6) -0.020(7) -0.002(6)
C6 0.048(9) 0.045(8) 0.069(12) 0.002(8) 0.003(9) -0.024(7)

loop_
_atom_type_symbol
_atom_type_description
_atom_type_scat_dispersion_real
_atom_type_scat_dispersion_imag
_atom_type_scat_source
C C 0.0033 0.0016 'International Tables Vol C Tables 4.2.6.8 and 6.1.1.4'
H H 0.0000 0.0000 'International Tables Vol C Tables 4.2.6.8 and 6.1.1.4'
N N 0.0061 0.0033 'International Tables Vol C Tables 4.2.6.8 and 6.1.1.4'
P P 0.1023 0.0942 'International Tables Vol C Tables 4.2.6.8 and 6.1.1.4'
U U -9.6767 9.6646 'International Tables Vol C Tables 4.2.6.8 and 6.1.1.4'

loop_
_geom_angle_atom_site_label_1
_geom_angle_atom_site_label_2
_geom_angle_atom_site_label_3
_geom_angle
_geom_angle_site_symmetry_1
_geom_angle_site_symmetry_3
_geom_angle_publ_flag
P2 U1 P1 171.93(9) . . ?
N3 U1 P2 95.6(2) . . ?
N3 U1 P1 84.1(2) . . ?
N10 U1 P2 107.6(2) . . ?
N10 U1 P1 79.8(2) . . ?
N10 U1 N3 68.3(3) . . ?
N10 U1 N1 134.6(3) . . ?
N10 U1 N8 70.9(3) . . ?
N1 U1 P2 82.5(2) . . ?
N1 U1 P1 94.6(2) . . ?
N1 U1 N3 156.6(3) . . ?
N2 U1 P2 145.8(2) . . ?
N2 U1 P1 33.6(2) . . ?
N2 U1 N3 117.7(3) . . ?
N2 U1 N10 92.7(3) . . ?
N2 U1 N1 63.9(3) . . ?
N2 U1 N8 86.9(3) . . ?
N2 U1 N4 179.6(4) . . ?
N2 U1 N5 88.9(3) . . ?
N8 U1 P2 74.8(3) . . ?
N8 U1 P1 111.3(3) . . ?
N8 U1 N3 132.6(3) . . ?
N8 U1 N1 69.6(3) . . ?
N4 U1 P2 33.8(2) . . ?
N4 U1 P1 146.8(3) . . ?
N4 U1 N3 62.7(3) . . ?
N4 U1 N10 87.3(3) . . ?
N4 U1 N1 115.8(3) . . ?
N4 U1 N8 92.7(3) . . ?
N4 U1 N5 91.4(3) . . ?
N5 U1 P2 91.6(3) . . ?
N5 U1 P1 80.5(3) . . ?
N5 U1 N3 76.8(3) . . ?
N5 U1 N10 141.2(4) . . ?
N5 U1 N1 79.9(3) . . ?
N5 U1 N8 147.8(4) . . ?
C15 P2 U1 126.3(4) . . ?
N4 P2 U1 49.6(3) . . ?
N4 P2 C15 108.7(5) . . ?
N4 P2 C18 108.2(5) . . ?
C18 P2 U1 130.3(4) . . ?
C18 P2 C15 101.9(6) . . ?
N2 P1 U1 48.6(3) . . ?
N2 P1 C8 106.6(5) . . ?
N2 P1 C5 107.4(5) . . ?
C8 P1 U1 133.5(4) . . ?
C5 P1 U1 119.1(5) . . ?
C5 P1 C8 105.1(6) . . ?
N10 N11 N10 179.9(17) 2_665 . ?
C13 N3 U1 102.6(7) . . ?
C13 N3 C11 108.6(10) . . ?
C12 N3 U1 116.0(7) . . ?
C12 N3 C13 110.2(10) . . ?
C12 N3 C11 107.5(10) . . ?
C11 N3 U1 111.8(7) . . ?
N8 N9 N8 179.1(17) . 2_665 ?
N11 N10 U1 142.0(9) . . ?
C3 N1 U1 104.0(7) . . ?
C3 N1 C2 109.6(10) . . ?
C1 N1 U1 118.1(7) . . ?
C1 N1 C3 109.9(11) . . ?
C1 N1 C2 105.2(10) . . ?
C2 N1 U1 109.9(7) . . ?
P2 C15 H15 107.9 . . ?
C16 C15 P2 110.2(8) . . ?
C16 C15 H15 107.9 . . ?
C17 C15 P2 112.8(8) . . ?
C17 C15 H15 107.9 . . ?
C17 C15 C16 109.9(10) . . ?
N7 N6 N5 177.4(15) . . ?
P1 N2 U1 97.8(4) . . ?
C4 N2 U1 131.3(7) . . ?
C4 N2 P1 127.9(8) . . ?
N9 N8 U1 140.0(10) . . ?
P2 N4 U1 96.6(4) . . ?
C14 N4 U1 134.3(7) . . ?
C14 N4 P2 128.5(8) . . ?
N6 N5 U1 164.5(9) . . ?
N3 C13 H13A 108.9 . . ?
N3 C13 H13B 108.9 . . ?
N3 C13 C14 113.3(10) . . ?
H13A C13 H13B 107.7 . . ?
C14 C13 H13A 108.9 . . ?
C14 C13 H13B 108.9 . . ?
H19A C19 H19B 109.5 . . ?
H19A C19 H19C 109.5 . . ?
H19B C19 H19C 109.5 . . ?
C18 C19 H19A 109.5 . . ?
C18 C19 H19B 109.5 . . ?
C18 C19 H19C 109.5 . . ?
N3 C12 H12A 109.5 . . ?
N3 C12 H12B 109.5 . . ?
N3 C12 H12C 109.5 . . ?
H12A C12 H12B 109.5 . . ?
H12A C12 H12C 109.5 . . ?
H12B C12 H12C 109.5 . . ?
P1 C8 H8 108.5 . . ?
C9 C8 P1 110.5(9) . . ?
C9 C8 H8 108.5 . . ?
C9 C8 C10 109.4(11) . . ?
C10 C8 P1 111.3(10) . . ?
C10 C8 H8 108.5 . . ?
P2 C18 H18 107.7 . . ?
C19 C18 P2 111.7(10) . . ?
C19 C18 H18 107.7 . . ?
C20 C18 P2 110.0(10) . . ?
C20 C18 C19 111.8(11) . . ?
C20 C18 H18 107.7 . . ?
N1 C3 H3A 109.4 . . ?
N1 C3 H3B 109.4 . . ?
N1 C3 C4 111.1(11) . . ?
H3A C3 H3B 108.0 . . ?
C4 C3 H3A 109.4 . . ?
C4 C3 H3B 109.4 . . ?
C8 C9 H9A 109.5 . . ?
C8 C9 H9B 109.5 . . ?
C8 C9 H9C 109.5 . . ?
H9A C9 H9B 109.5 . . ?
H9A C9 H9C 109.5 . . ?
H9B C9 H9C 109.5 . . ?
N1 C1 H1A 109.5 . . ?
N1 C1 H1B 109.5 . . ?
N1 C1 H1C 109.5 . . ?
H1A C1 H1B 109.5 . . ?
H1A C1 H1C 109.5 . . ?
H1B C1 H1C 109.5 . . ?
N2 C4 C3 109.2(10) . . ?
N2 C4 H4A 109.8 . . ?
N2 C4 H4B 109.8 . . ?
C3 C4 H4A 109.8 . . ?
C3 C4 H4B 109.8 . . ?
H4A C4 H4B 108.3 . . ?
C18 C20 H20A 109.5 . . ?
C18 C20 H20B 109.5 . . ?
C18 C20 H20C 109.5 . . ?
H20A C20 H20B 109.5 . . ?
H20A C20 H20C 109.5 . . ?
H20B C20 H20C 109.5 . . ?
N4 C14 C13 105.9(10) . . ?
N4 C14 H14A 110.6 . . ?
N4 C14 H14B 110.6 . . ?
C13 C14 H14A 110.6 . . ?
C13 C14 H14B 110.6 . . ?
H14A C14 H14B 108.7 . . ?
H7A C7 H7B 109.5 . . ?
H7A C7 H7C 109.5 . . ?
H7B C7 H7C 109.5 . . ?
C5 C7 H7A 109.5 . . ?
C5 C7 H7B 109.5 . . ?
C5 C7 H7C 109.5 . . ?
P1 C5 H5 106.2 . . ?
C7 C5 P1 110.0(9) . . ?
C7 C5 H5 106.2 . . ?
C7 C5 C6 110.3(11) . . ?
C6 C5 P1 117.2(10) . . ?
C6 C5 H5 106.2 . . ?
C15 C16 H16A 109.5 . . ?
C15 C16 H16B 109.5 . . ?
C15 C16 H16C 109.5 . . ?
H16A C16 H16B 109.5 . . ?
H16A C16 H16C 109.5 . . ?
H16B C16 H16C 109.5 . . ?
C8 C10 H10A 109.5 . . ?
C8 C10 H10B 109.5 . . ?
C8 C10 H10C 109.5 . . ?
H10A C10 H10B 109.5 . . ?
H10A C10 H10C 109.5 . . ?
H10B C10 H10C 109.5 . . ?
N1 C2 H2A 109.5 . . ?
N1 C2 H2B 109.5 . . ?
N1 C2 H2C 109.5 . . ?
H2A C2 H2B 109.5 . . ?
H2A C2 H2C 109.5 . . ?
H2B C2 H2C 109.5 . . ?
C15 C17 H17A 109.5 . . ?
C15 C17 H17B 109.5 . . ?
C15 C17 H17C 109.5 . . ?
H17A C17 H17B 109.5 . . ?
H17A C17 H17C 109.5 . . ?
H17B C17 H17C 109.5 . . ?
N3 C11 H11A 109.5 . . ?
N3 C11 H11B 109.5 . . ?
N3 C11 H11C 109.5 . . ?
H11A C11 H11B 109.5 . . ?
H11A C11 H11C 109.5 . . ?
H11B C11 H11C 109.5 . . ?
C5 C6 H6A 109.5 . . ?
C5 C6 H6B 109.5 . . ?
C5 C6 H6C 109.5 . . ?
H6A C6 H6B 109.5 . . ?
H6A C6 H6C 109.5 . . ?
H6B C6 H6C 109.5 . . ?

loop_
_geom_bond_atom_site_label_1
_geom_bond_atom_site_label_2
_geom_bond_distance
_geom_bond_site_symmetry_2
_geom_bond_publ_flag
U1 P2 2.962(3) . ?
U1 P1 2.978(3) . ?
U1 N3 2.864(9) . ?
U1 N10 2.484(10) . ?
U1 N1 2.802(10) . ?
U1 N2 2.255(9) . ?
U1 N8 2.546(11) . ?
U1 N4 2.269(9) . ?
U1 N5 2.331(8) . ?
P2 C15 1.869(11) . ?
P2 N4 1.661(10) . ?
P2 C18 1.859(13) . ?
P1 N2 1.664(9) . ?
P1 C8 1.868(13) . ?
P1 C5 1.864(12) . ?
N11 N10 1.180(10) 2_665 ?
N11 N10 1.180(10) . ?
N3 C13 1.466(15) . ?
N3 C12 1.456(14) . ?
N3 C11 1.487(15) . ?
N9 N8 1.164(11) . ?
N9 N8 1.164(11) 2_665 ?
N1 C3 1.477(15) . ?
N1 C1 1.456(15) . ?
N1 C2 1.500(15) . ?
C15 H15 1.0000 . ?
C15 C16 1.537(17) . ?
C15 C17 1.523(16) . ?
N6 N5 1.192(12) . ?
N6 N7 1.151(14) . ?
N2 C4 1.451(14) . ?
N4 C14 1.457(15) . ?
C13 H13A 0.9900 . ?
C13 H13B 0.9900 . ?
C13 C14 1.508(17) . ?
C19 H19A 0.9800 . ?
C19 H19B 0.9800 . ?
C19 H19C 0.9800 . ?
C19 C18 1.533(16) . ?
C12 H12A 0.9800 . ?
C12 H12B 0.9800 . ?
C12 H12C 0.9800 . ?
C8 H8 1.0000 . ?
C8 C9 1.494(16) . ?
C8 C10 1.532(17) . ?
C18 H18 1.0000 . ?
C18 C20 1.500(15) . ?
C3 H3A 0.9900 . ?
C3 H3B 0.9900 . ?
C3 C4 1.493(17) . ?
C9 H9A 0.9800 . ?
C9 H9B 0.9800 . ?
C9 H9C 0.9800 . ?
C1 H1A 0.9800 . ?
C1 H1B 0.9800 . ?
C1 H1C 0.9800 . ?
C4 H4A 0.9900 . ?
C4 H4B 0.9900 . ?
C20 H20A 0.9800 . ?
C20 H20B 0.9800 . ?
C20 H20C 0.9800 . ?
C14 H14A 0.9900 . ?
C14 H14B 0.9900 . ?
C7 H7A 0.9800 . ?
C7 H7B 0.9800 . ?
C7 H7C 0.9800 . ?
C7 C5 1.523(18) . ?
C5 H5 1.0000 . ?
C5 C6 1.525(18) . ?
C16 H16A 0.9800 . ?
C16 H16B 0.9800 . ?
C16 H16C 0.9800 . ?
C10 H10A 0.9800 . ?
C10 H10B 0.9800 . ?
C10 H10C 0.9800 . ?
C2 H2A 0.9800 . ?
C2 H2B 0.9800 . ?
C2 H2C 0.9800 . ?
C17 H17A 0.9800 . ?
C17 H17B 0.9800 . ?
C17 H17C 0.9800 . ?
C11 H11A 0.9800 . ?
C11 H11B 0.9800 . ?
C11 H11C 0.9800 . ?
C6 H6A 0.9800 . ?
C6 H6B 0.9800 . ?
C6 H6C 0.9800 . ?

loop_
_geom_torsion_atom_site_label_1
_geom_torsion_atom_site_label_2
_geom_torsion_atom_site_label_3
_geom_torsion_atom_site_label_4
_geom_torsion
_geom_torsion_site_symmetry_1
_geom_torsion_site_symmetry_2
_geom_torsion_site_symmetry_3
_geom_torsion_site_symmetry_4
_geom_torsion_publ_flag
U1 P2 C15 C16 89.0(9) . . . . ?
U1 P2 C15 C17 -34.2(11) . . . . ?
U1 P2 N4 C14 -171.7(12) . . . . ?
U1 P2 C18 C19 -131.1(9) . . . . ?
U1 P2 C18 C20 -6.3(12) . . . . ?
U1 P1 N2 C4 -161.8(12) . . . . ?
U1 P1 C8 C9 5.9(13) . . . . ?
U1 P1 C8 C10 127.7(9) . . . . ?
U1 P1 C5 C7 -95.6(9) . . . . ?
U1 P1 C5 C6 137.3(10) . . . . ?
U1 N3 C13 C14 49.2(11) . . . . ?
U1 N1 C3 C4 47.9(11) . . . . ?
U1 N2 C4 C3 16.4(16) . . . . ?
U1 N4 C14 C13 17.5(16) . . . . ?
P2 N4 C14 C13 -174.0(8) . . . . ?
P1 N2 C4 C3 172.0(9) . . . . ?
N3 C13 C14 N4 -47.0(14) . . . . ?
N1 C3 C4 N2 -45.3(14) . . . . ?
C15 P2 N4 U1 -122.2(5) . . . . ?
C15 P2 N4 C14 66.0(11) . . . . ?
C15 P2 C18 C19 62.5(11) . . . . ?
C15 P2 C18 C20 -172.7(10) . . . . ?
N2 P1 C8 C9 53.9(11) . . . . ?
N2 P1 C8 C10 175.7(10) . . . . ?
N2 P1 C5 C7 -147.4(9) . . . . ?
N2 P1 C5 C6 85.6(12) . . . . ?
N4 P2 C15 C16 142.1(9) . . . . ?
N4 P2 C15 C17 18.8(11) . . . . ?
N4 P2 C18 C19 177.0(10) . . . . ?
N4 P2 C18 C20 -58.2(11) . . . . ?
C12 N3 C13 C14 173.3(10) . . . . ?
C8 P1 N2 U1 -134.1(5) . . . . ?
C8 P1 N2 C4 64.2(12) . . . . ?
C8 P1 C5 C7 99.5(10) . . . . ?
C8 P1 C5 C6 -27.6(12) . . . . ?
C18 P2 C15 C16 -103.8(10) . . . . ?
C18 P2 C15 C17 132.9(10) . . . . ?
C18 P2 N4 U1 127.9(5) . . . . ?
C18 P2 N4 C14 -43.8(12) . . . . ?
C1 N1 C3 C4 175.3(10) . . . . ?
C5 P1 N2 U1 113.8(5) . . . . ?
C5 P1 N2 C4 -48.0(12) . . . . ?
C5 P1 C8 C9 167.7(10) . . . . ?
C5 P1 C8 C10 -70.6(11) . . . . ?
C2 N1 C3 C4 -69.6(13) . . . . ?
C11 N3 C13 C14 -69.2(13) . . . . ?

loop_
_twin_individual_id
_twin_individual_mass_fraction_refined
1 0.92836
2 0.07164
